data_2227360
loop_
_publ_author_name
'van der Walt, Hendriette'
'Muller, Alfred'
'Staples, Richard J.'
'Van Zyl, Werner E.'

_publ_section_title
;
 (Ferrocenylthiophosphonato-\k<i>S</i>)(triphenylphosphane-\k<i>P</i>)gold(I)
 dichloromethane monosolvate
;
_journal_coeditor_code CV2770
_journal_issue 11
_journal_name_full 'Acta Crystallographica Section E'
_journal_page_first m1364
_journal_page_last m1365
_journal_paper_doi 10.1107/S1600536810039255
_journal_volume 66
_journal_year 2010
_chemical_formula_iupac '[Au Fe (C5 H5) (C5 H5 O2 P S) (C18 H15 P)], C H2 Cl2'
_chemical_formula_moiety 'C28 H25 Au Fe O2 P2 S, C H2 Cl2'
_chemical_formula_sum 'C29 H27 Au Cl2 Fe O2 P2 S'
_chemical_formula_weight 825.22
_chemical_name_systematic
;
(Ferrocenylthiophosphonato-\k<i>S</i>)(triphenylphosphane-\k<i>P</i>)gold(I)
dichloromethane monosolvate
;
_space_group_IT_number 14
_symmetry_cell_setting monoclinic
_symmetry_space_group_name_Hall '-P 2ybc'
_symmetry_space_group_name_H-M 'P 1 21/c 1'
_atom_sites_solution_hydrogens geom
_atom_sites_solution_primary direct
_atom_sites_solution_secondary difmap
_audit_creation_method 'WinGX routine CIF_UPDATE'
_cell_angle_alpha 90
_cell_angle_beta 112.831(10)
_cell_angle_gamma 90
_cell_formula_units_Z 4
_cell_length_a 15.122(3)
_cell_length_b 9.3157(18)
_cell_length_c 22.581(3)
_cell_measurement_reflns_used 9574
_cell_measurement_temperature 173(2)
_cell_measurement_theta_max 27.91
_cell_measurement_theta_min 2.18
_cell_volume 2931.8(9)
_computing_cell_refinement 'SAINT-Plus (Bruker, 2001)'
_computing_data_collection 'APEX2 (Bruker 2006)'
_computing_data_reduction 'SAINT-Plus (Bruker, 2001)'
_computing_molecular_graphics 'DIAMOND (Brandenburg & Brendt, 2001)'
_computing_publication_material 'WinGX (Farrugia, 1999)'
_computing_structure_refinement 'SHELXL97 (Sheldrick, 2008)'
_computing_structure_solution 'SIR2002 (Burla <i>et al.</i>, 2003)'
_diffrn_ambient_temperature 173(2)
_diffrn_measured_fraction_theta_full 0.955
_diffrn_measured_fraction_theta_max 0.955
_diffrn_measurement_device_type 'Bruker CCD'
_diffrn_measurement_method \f
_diffrn_radiation_monochromator graphite
_diffrn_radiation_type MoK\a
_diffrn_radiation_wavelength 0.71073
_diffrn_reflns_av_R_equivalents 0.1117
_diffrn_reflns_limit_h_max 17
_diffrn_reflns_limit_h_min -16
_diffrn_reflns_limit_k_max 11
_diffrn_reflns_limit_k_min -11
_diffrn_reflns_limit_l_max 20
_diffrn_reflns_limit_l_min -26
_diffrn_reflns_number 13808
_diffrn_reflns_theta_full 25
_diffrn_reflns_theta_max 25
_diffrn_reflns_theta_min 1.46
_diffrn_standards_decay_% 0
_diffrn_standards_interval_count 0
_diffrn_standards_interval_time 0
_diffrn_standards_number 0
_exptl_absorpt_coefficient_mu 5.882
_exptl_absorpt_correction_T_max 0.4529
_exptl_absorpt_correction_T_min 0.3858
_exptl_absorpt_correction_type multi-scan
_exptl_absorpt_process_details '(SADABS; Bruker, 1998)'
_exptl_crystal_colour orange-brown
_exptl_crystal_density_diffrn 1.87
_exptl_crystal_density_method 'not measured'
_exptl_crystal_description block
_exptl_crystal_F_000 1608
_exptl_crystal_size_max 0.2
_exptl_crystal_size_mid 0.18
_exptl_crystal_size_min 0.16
_refine_diff_density_max 2.136
_refine_diff_density_min -1.633
_refine_ls_extinction_method none
_refine_ls_goodness_of_fit_ref 1.096
_refine_ls_hydrogen_treatment mixed
_refine_ls_matrix_type full
_refine_ls_number_parameters 375
_refine_ls_number_reflns 4924
_refine_ls_number_restraints 18
_refine_ls_restrained_S_all 1.096
_refine_ls_R_factor_all 0.0549
_refine_ls_R_factor_gt 0.0514
_refine_ls_shift/su_max 0.001
_refine_ls_shift/su_mean 0
_refine_ls_structure_factor_coef Fsqd
_refine_ls_weighting_details 'calc w=1/[\s^2^(Fo^2^)+(0.0950P)^2^] where P=(Fo^2^+2Fc^2^)/3'
_refine_ls_weighting_scheme calc
_refine_ls_wR_factor_ref 0.1526
_reflns_number_gt 4348
_reflns_number_total 4924
_reflns_threshold_expression I>2\s(I)
_cod_data_source_file cv2770.cif
_cod_data_source_block I
_cod_original_sg_symbol_H-M 'P 21/c'
_cod_database_code 2227360
_cod_database_fobs_code 2227360

loop_
_symmetry_equiv_pos_as_xyz
'x, y, z'
'-x, y+1/2, -z+1/2'
'-x, -y, -z'
'x, -y-1/2, z-1/2'

loop_
_atom_site_type_symbol
_atom_site_label
_atom_site_fract_x
_atom_site_fract_y
_atom_site_fract_z
_atom_site_U_iso_or_equiv
_atom_site_adp_type
_atom_site_calc_flag
_atom_site_refinement_flags
_atom_site_occupancy
_atom_site_disorder_assembly
_atom_site_disorder_group
Au Au1 0.227778(18) 0.21410(3) 0.709726(13) 0.04416(16) Uani d . 1 . .
Fe Fe1 -0.15433(8) 0.30798(11) 0.60212(6) 0.0463(3) Uani d . 1 . .
S S1 0.17770(13) 0.35983(19) 0.77340(10) 0.0499(4) Uani d . 1 . .
P P1 0.28030(12) 0.08231(19) 0.64580(9) 0.0407(4) Uani d . 1 . .
P P2 0.03846(15) 0.29088(17) 0.74410(11) 0.0443(5) Uani d . 1 . .
O O1 0.0279(4) 0.1480(6) 0.7716(3) 0.0528(13) Uani d . 1 . .
O O2 -0.0137(4) 0.4034(6) 0.7688(3) 0.0502(12) Uani d . 1 . .
C C11 0.2290(5) 0.1421(7) 0.5625(3) 0.0439(15) Uani d . 1 . .
C C12 0.2703(5) 0.1110(8) 0.5188(4) 0.0515(17) Uani d . 1 . .
H H12 0.3305 0.0634 0.5326 0.062 Uiso calc R 1 . .
C C13 0.2237(6) 0.1493(8) 0.4552(4) 0.0544(18) Uani d . 1 . .
H H13 0.2521 0.1274 0.4254 0.065 Uiso calc R 1 . .
C C14 0.1361(7) 0.2190(8) 0.4340(5) 0.058(2) Uani d . 1 . .
H H14 0.1054 0.2476 0.3904 0.069 Uiso calc R 1 . .
C C15 0.0933(7) 0.2469(10) 0.4779(4) 0.058(2) Uani d . 1 . .
H H15 0.0317 0.2903 0.4639 0.069 Uiso calc R 1 . .
C C16 0.1411(6) 0.2112(7) 0.5408(4) 0.0514(19) Uani d . 1 . .
H H16 0.1132 0.2344 0.5707 0.062 Uiso calc R 1 . .
C C21 0.4100(5) 0.0891(7) 0.6701(3) 0.0435(15) Uani d . 1 . .
C C22 0.4526(6) 0.2000(8) 0.6510(4) 0.0516(19) Uani d . 1 . .
H H22 0.4133 0.2703 0.6224 0.062 Uiso calc R 1 . .
C C23 0.5507(6) 0.2118(7) 0.6723(5) 0.055(2) Uani d . 1 . .
H H23 0.579 0.2881 0.6579 0.067 Uiso calc R 1 . .
C C24 0.6073(5) 0.1112(9) 0.7150(4) 0.0542(18) Uani d . 1 . .
H H24 0.6751 0.118 0.7295 0.065 Uiso calc R 1 . .
C C25 0.5671(5) 0.0007(9) 0.7369(4) 0.063(2) Uani d . 1 . .
H H25 0.6069 -0.0661 0.7674 0.075 Uiso calc R 1 . .
C C26 0.4683(5) -0.0116(8) 0.7141(4) 0.0522(17) Uani d . 1 . .
H H26 0.44 -0.0884 0.7282 0.063 Uiso calc R 1 . .
C C31 0.2488(5) -0.1068(7) 0.6423(3) 0.0428(15) Uani d . 1 . .
C C32 0.2881(6) -0.2077(7) 0.6148(4) 0.0499(19) Uani d . 1 . .
H H32 0.3353 -0.18 0.599 0.06 Uiso calc R 1 . .
C C33 0.2582(6) -0.3508(8) 0.6105(4) 0.0540(18) Uani d . 1 . .
H H33 0.2868 -0.4213 0.5931 0.065 Uiso calc R 1 . .
C C34 0.1871(5) -0.3890(9) 0.6314(4) 0.0559(19) Uani d . 1 . .
H H34 0.1657 -0.4858 0.6274 0.067 Uiso calc R 1 . .
C C35 0.1471(6) -0.2889(8) 0.6581(5) 0.058(2) Uani d . 1 . .
H H35 0.0991 -0.3167 0.6732 0.07 Uiso calc R 1 . .
C C36 0.1766(5) -0.1480(8) 0.6628(4) 0.0505(17) Uani d . 1 . .
H H36 0.1476 -0.0784 0.6803 0.061 Uiso calc R 1 . .
C C41 -0.0125(5) 0.2862(7) 0.6583(4) 0.0452(18) Uani d . 1 . .
C C42 -0.0462(5) 0.1626(8) 0.6188(4) 0.0476(17) Uani d . 1 . .
H H42 -0.0448 0.0669 0.6336 0.057 Uiso calc R 1 . .
C C43 -0.0826(6) 0.2068(8) 0.5530(4) 0.0490(18) Uani d . 1 . .
H H43 -0.1094 0.1461 0.5166 0.059 Uiso calc R 1 . .
C C44 -0.0713(5) 0.3575(8) 0.5522(4) 0.0504(17) Uani d . 1 . .
H H44 -0.0896 0.4162 0.5149 0.061 Uiso calc R 1 . .
C C45 -0.0278(5) 0.4060(8) 0.6169(4) 0.0467(16) Uani d . 1 . .
H H45 -0.0117 0.5027 0.6302 0.056 Uiso calc R 1 . .
C C51 -0.2328(6) 0.4488(10) 0.6316(5) 0.070(2) Uani d . 1 . .
H H51 -0.2125 0.5385 0.6524 0.083 Uiso calc R 1 . .
C C52 -0.2765(6) 0.4242(12) 0.5630(5) 0.074(3) Uani d . 1 . .
H H52 -0.2884 0.4942 0.5302 0.089 Uiso calc R 1 . .
C C53 -0.2981(6) 0.2771(10) 0.5542(5) 0.069(3) Uani d . 1 . .
H H53 -0.329 0.2308 0.5139 0.082 Uiso calc R 1 . .
C C54 -0.2672(7) 0.2106(10) 0.6135(6) 0.066(3) Uani d . 1 . .
H H54 -0.2727 0.1112 0.6207 0.08 Uiso calc R 1 . .
C C55 -0.2263(6) 0.3149(10) 0.6614(5) 0.060(2) Uani d . 1 . .
H H55 -0.1988 0.2976 0.7064 0.072 Uiso calc R 1 . .
H H1 -0.020(7) 0.512(12) 0.747(4) 0.09(3) Uiso d . 1 . .
C C1A 0.539(6) -0.310(3) 0.556(4) 0.18(4) Uani d PDU 0.37(3) A 1
H H1A1 0.5102 -0.3393 0.51 0.217 Uiso calc PR 0.37(3) A 1
H H1A2 0.6083 -0.3287 0.5704 0.217 Uiso calc PR 0.37(3) A 1
Cl Cl1A 0.528(3) -0.134(3) 0.5549(15) 0.094(5) Uani d PDU 0.37(3) A 1
Cl Cl2A 0.4991(7) -0.427(2) 0.5939(16) 0.117(8) Uani d PDU 0.37(3) A 1
C C1B 0.5793(14) -0.284(2) 0.6005(13) 0.093(8) Uani d PDU 0.63(3) A 2
H H1B1 0.5783 -0.3424 0.5636 0.112 Uiso calc PR 0.63(3) A 2
H H1B2 0.6472 -0.2746 0.6303 0.112 Uiso calc PR 0.63(3) A 2
Cl Cl1B 0.5391(15) -0.1218(16) 0.5733(8) 0.081(3) Uani d PDU 0.63(3) A 2
Cl Cl2B 0.5235(9) -0.3745(11) 0.6373(9) 0.106(5) Uani d PDU 0.63(3) A 2

loop_
_atom_site_aniso_label
_atom_site_aniso_U_11
_atom_site_aniso_U_22
_atom_site_aniso_U_33
_atom_site_aniso_U_12
_atom_site_aniso_U_13
_atom_site_aniso_U_23
Au1 0.0426(2) 0.0476(2) 0.0452(2) -0.00013(9) 0.02019(16) -0.00134(11)
Fe1 0.0409(6) 0.0511(5) 0.0486(7) -0.0013(4) 0.0191(5) -0.0046(5)
S1 0.0459(9) 0.0530(10) 0.0529(11) -0.0054(7) 0.0215(8) -0.0097(9)
P1 0.0396(9) 0.0443(8) 0.0418(10) -0.0003(7) 0.0196(7) 0.0001(8)
P2 0.0471(11) 0.0430(10) 0.0443(11) -0.0016(7) 0.0192(9) -0.0016(8)
O1 0.072(3) 0.042(3) 0.048(3) -0.005(2) 0.028(3) 0.001(2)
O2 0.056(3) 0.050(3) 0.054(3) 0.000(2) 0.031(3) -0.002(2)
C11 0.045(4) 0.047(4) 0.041(4) -0.003(3) 0.018(3) -0.001(3)
C12 0.049(4) 0.054(4) 0.051(4) 0.003(3) 0.019(3) 0.000(4)
C13 0.065(5) 0.057(4) 0.046(4) 0.003(4) 0.027(4) 0.008(4)
C14 0.060(5) 0.059(5) 0.047(5) -0.001(3) 0.013(4) 0.009(4)
C15 0.060(5) 0.064(4) 0.050(5) 0.013(4) 0.022(4) 0.010(4)
C16 0.042(4) 0.061(5) 0.059(5) 0.005(3) 0.028(4) 0.008(4)
C21 0.036(3) 0.048(3) 0.047(4) -0.005(3) 0.017(3) -0.009(3)
C22 0.053(5) 0.049(4) 0.053(5) 0.003(3) 0.021(4) 0.002(3)
C23 0.046(4) 0.056(5) 0.070(6) -0.006(3) 0.028(4) -0.004(4)
C24 0.045(4) 0.065(4) 0.054(5) -0.003(3) 0.020(3) -0.007(4)
C25 0.046(4) 0.068(5) 0.071(5) 0.009(4) 0.019(4) 0.007(4)
C26 0.051(4) 0.056(4) 0.053(5) -0.003(3) 0.023(3) 0.006(4)
C31 0.044(4) 0.043(3) 0.044(4) 0.003(3) 0.020(3) 0.002(3)
C32 0.056(5) 0.053(4) 0.050(5) -0.004(3) 0.031(4) 0.000(3)
C33 0.056(4) 0.047(4) 0.059(5) 0.000(3) 0.022(4) -0.002(4)
C34 0.062(5) 0.053(4) 0.054(5) -0.014(3) 0.024(4) -0.002(4)
C35 0.050(5) 0.061(5) 0.069(6) -0.009(3) 0.028(4) 0.001(4)
C36 0.050(4) 0.050(4) 0.054(5) -0.002(3) 0.024(3) 0.001(4)
C41 0.040(4) 0.051(4) 0.049(5) 0.001(3) 0.023(3) -0.004(3)
C42 0.044(4) 0.049(4) 0.050(4) -0.003(3) 0.019(3) -0.005(4)
C43 0.045(4) 0.060(5) 0.042(4) 0.000(3) 0.017(3) -0.007(3)
C44 0.049(4) 0.060(4) 0.045(4) 0.003(3) 0.021(3) 0.009(4)
C45 0.047(4) 0.047(4) 0.052(4) -0.003(3) 0.026(3) 0.000(3)
C51 0.048(4) 0.072(5) 0.092(7) 0.004(4) 0.032(5) -0.020(5)
C52 0.047(4) 0.090(6) 0.081(7) 0.017(4) 0.021(4) 0.000(6)
C53 0.039(5) 0.094(7) 0.072(7) -0.013(4) 0.020(4) -0.030(5)
C54 0.053(5) 0.075(6) 0.082(7) -0.009(4) 0.039(5) -0.008(5)
C55 0.054(5) 0.082(5) 0.055(5) -0.006(4) 0.032(4) -0.006(5)
C1A 0.19(7) 0.101(13) 0.34(11) 0.00(4) 0.20(8) 0.00(4)
Cl1A 0.070(6) 0.100(7) 0.098(13) -0.005(6) 0.016(10) 0.011(8)
Cl2A 0.077(5) 0.108(9) 0.147(17) 0.009(5) 0.020(7) 0.040(12)
C1B 0.051(10) 0.097(12) 0.13(2) 0.014(8) 0.029(11) 0.029(13)
Cl1B 0.076(6) 0.079(3) 0.084(7) 0.002(3) 0.026(6) -0.008(4)
Cl2B 0.098(5) 0.090(4) 0.149(11) 0.016(4) 0.068(7) 0.034(5)

loop_
_atom_type_symbol
_atom_type_description
_atom_type_scat_dispersion_real
_atom_type_scat_dispersion_imag
_atom_type_scat_source
C C 0.0033 0.0016 'International Tables Vol C Tables 4.2.6.8 and 6.1.1.4'
H H 0 0 'International Tables Vol C Tables 4.2.6.8 and 6.1.1.4'
Au Au -2.0133 8.8022 'International Tables Vol C Tables 4.2.6.8 and 6.1.1.4'
Cl Cl 0.1484 0.1585 'International Tables Vol C Tables 4.2.6.8 and 6.1.1.4'
Fe Fe 0.3463 0.8444 'International Tables Vol C Tables 4.2.6.8 and 6.1.1.4'
O O 0.0106 0.006 'International Tables Vol C Tables 4.2.6.8 and 6.1.1.4'
P P 0.1023 0.0942 'International Tables Vol C Tables 4.2.6.8 and 6.1.1.4'
S S 0.1246 0.1234 'International Tables Vol C Tables 4.2.6.8 and 6.1.1.4'

loop_
_geom_angle_atom_site_label_1
_geom_angle_atom_site_label_2
_geom_angle_atom_site_label_3
_geom_angle_site_symmetry_1
_geom_angle_site_symmetry_3
_geom_angle
_geom_angle_publ_flag
P1 Au1 S1 . . 176.81(6) ?
P2 S1 Au1 . . 99.14(9) ?
C31 P1 C21 . . 106.3(3) ?
C31 P1 C11 . . 104.6(3) ?
C21 P1 C11 . . 106.1(3) ?
C31 P1 Au1 . . 113.8(2) ?
C21 P1 Au1 . . 113.1(2) ?
C11 P1 Au1 . . 112.3(2) ?
O1 P2 O2 . . 107.6(3) ?
O1 P2 C41 . . 110.8(3) ?
O2 P2 C41 . . 110.1(3) ?
O1 P2 S1 . . 113.9(3) ?
O2 P2 S1 . . 106.0(2) ?
C41 P2 S1 . . 108.3(3) ?
P2 O2 H1 . . 115(5) ?
C16 C11 C12 . . 118.7(7) ?
C16 C11 P1 . . 118.3(6) ?
C12 C11 P1 . . 122.8(5) ?
C13 C12 C11 . . 119.9(7) ?
C13 C12 H12 . . 120.1 ?
C11 C12 H12 . . 120.1 ?
C12 C13 C14 . . 121.0(8) ?
C12 C13 H13 . . 119.5 ?
C14 C13 H13 . . 119.5 ?
C13 C14 C15 . . 119.0(8) ?
C13 C14 H14 . . 120.5 ?
C15 C14 H14 . . 120.5 ?
C16 C15 C14 . . 119.2(8) ?
C16 C15 H15 . . 120.4 ?
C14 C15 H15 . . 120.4 ?
C15 C16 C11 . . 122.1(8) ?
C15 C16 H16 . . 119 ?
C11 C16 H16 . . 119 ?
C22 C21 C26 . . 118.9(6) ?
C22 C21 P1 . . 120.9(6) ?
C26 C21 P1 . . 119.9(5) ?
C21 C22 C23 . . 121.7(8) ?
C21 C22 H22 . . 119.2 ?
C23 C22 H22 . . 119.2 ?
C22 C23 C24 . . 118.9(7) ?
C22 C23 H23 . . 120.6 ?
C24 C23 H23 . . 120.6 ?
C23 C24 C25 . . 121.1(7) ?
C23 C24 H24 . . 119.4 ?
C25 C24 H24 . . 119.4 ?
C24 C25 C26 . . 119.4(8) ?
C24 C25 H25 . . 120.3 ?
C26 C25 H25 . . 120.3 ?
C25 C26 C21 . . 120.0(7) ?
C25 C26 H26 . . 120 ?
C21 C26 H26 . . 120 ?
C32 C31 C36 . . 119.4(7) ?
C32 C31 P1 . . 121.9(5) ?
C36 C31 P1 . . 118.5(5) ?
C31 C32 C33 . . 119.8(7) ?
C31 C32 H32 . . 120.1 ?
C33 C32 H32 . . 120.1 ?
C34 C33 C32 . . 119.7(8) ?
C34 C33 H33 . . 120.2 ?
C32 C33 H33 . . 120.2 ?
C35 C34 C33 . . 120.7(7) ?
C35 C34 H34 . . 119.6 ?
C33 C34 H34 . . 119.6 ?
C34 C35 C36 . . 119.8(8) ?
C34 C35 H35 . . 120.1 ?
C36 C35 H35 . . 120.1 ?
C35 C36 C31 . . 120.5(7) ?
C35 C36 H36 . . 119.7 ?
C31 C36 H36 . . 119.7 ?
C45 C41 C42 . . 107.2(7) ?
C45 C41 P2 . . 126.0(5) ?
C42 C41 P2 . . 126.8(6) ?
C41 C42 C43 . . 108.6(7) ?
C41 C42 H42 . . 125.7 ?
C43 C42 H42 . . 125.7 ?
C44 C43 C42 . . 107.5(7) ?
C44 C43 H43 . . 126.3 ?
C42 C43 H43 . . 126.3 ?
C43 C44 C45 . . 108.1(7) ?
C43 C44 H44 . . 125.9 ?
C45 C44 H44 . . 125.9 ?
C41 C45 C44 . . 108.6(6) ?
C41 C45 H45 . . 125.7 ?
C44 C45 H45 . . 125.7 ?
C55 C51 C52 . . 106.9(8) ?
C55 C51 H51 . . 126.5 ?
C52 C51 H51 . . 126.5 ?
C53 C52 C51 . . 106.9(10) ?
C53 C52 H52 . . 126.5 ?
C51 C52 H52 . . 126.5 ?
C54 C53 C52 . . 109.1(9) ?
C54 C53 H53 . . 125.5 ?
C52 C53 H53 . . 125.5 ?
C53 C54 C55 . . 108.6(8) ?
C53 C54 H54 . . 125.7 ?
C55 C54 H54 . . 125.7 ?
C51 C55 C54 . . 108.5(9) ?
C51 C55 H55 . . 125.8 ?
C54 C55 H55 . . 125.8 ?
Cl2A C1A Cl1A . . 128(3) ?
Cl2A C1A H1A1 . . 105.3 ?
Cl1A C1A H1A1 . . 105.3 ?
Cl2A C1A H1A2 . . 105.3 ?
Cl1A C1A H1A2 . . 105.3 ?
H1A1 C1A H1A2 . . 106 ?
Cl2B C1B Cl1B . . 118.3(16) ?
Cl2B C1B H1B1 . . 107.7 ?
Cl1B C1B H1B1 . . 107.7 ?
Cl2B C1B H1B2 . . 107.7 ?
Cl1B C1B H1B2 . . 107.7 ?
H1B1 C1B H1B2 . . 107.1 ?

loop_
_geom_bond_atom_site_label_1
_geom_bond_atom_site_label_2
_geom_bond_site_symmetry_2
_geom_bond_distance
_geom_bond_publ_flag
Au1 P1 . 2.2609(18) ?
Au1 S1 . 2.3084(19) ?
S1 P2 . 2.050(3) ?
P1 C31 . 1.819(7) ?
P1 C21 . 1.821(6) ?
P1 C11 . 1.822(7) ?
P2 O1 . 1.503(6) ?
P2 O2 . 1.541(5) ?
P2 C41 . 1.786(9) ?
O2 H1 . 1.11(11) ?
C11 C16 . 1.384(10) ?
C11 C12 . 1.387(10) ?
C12 C13 . 1.379(11) ?
C12 H12 . 0.95 ?
C13 C14 . 1.383(12) ?
C13 H13 . 0.95 ?
C14 C15 . 1.402(13) ?
C14 H14 . 0.95 ?
C15 C16 . 1.361(12) ?
C15 H15 . 0.95 ?
C16 H16 . 0.95 ?
C21 C22 . 1.372(10) ?
C21 C26 . 1.402(10) ?
C22 C23 . 1.375(12) ?
C22 H22 . 0.95 ?
C23 C24 . 1.378(12) ?
C23 H23 . 0.95 ?
C24 C25 . 1.381(11) ?
C24 H24 . 0.95 ?
C25 C26 . 1.383(10) ?
C25 H25 . 0.95 ?
C26 H26 . 0.95 ?
C31 C32 . 1.381(10) ?
C31 C36 . 1.396(10) ?
C32 C33 . 1.399(11) ?
C32 H32 . 0.95 ?
C33 C34 . 1.379(11) ?
C33 H33 . 0.95 ?
C34 C35 . 1.372(12) ?
C34 H34 . 0.95 ?
C35 C36 . 1.377(11) ?
C35 H35 . 0.95 ?
C36 H36 . 0.95 ?
C41 C45 . 1.416(10) ?
C41 C42 . 1.424(11) ?
C42 C43 . 1.428(11) ?
C42 H42 . 0.95 ?
C43 C44 . 1.416(11) ?
C43 H43 . 0.95 ?
C44 C45 . 1.424(11) ?
C44 H44 . 0.95 ?
C45 H45 . 0.95 ?
C51 C55 . 1.403(13) ?
C51 C52 . 1.446(13) ?
C51 H51 . 0.95 ?
C52 C53 . 1.405(14) ?
C52 H52 . 0.95 ?
C53 C54 . 1.382(15) ?
C53 H53 . 0.95 ?
C54 C55 . 1.406(13) ?
C54 H54 . 0.95 ?
C55 H55 . 0.95 ?
C1A Cl2A . 1.642(17) ?
C1A Cl1A . 1.645(17) ?
C1A H1A1 . 0.99 ?
C1A H1A2 . 0.99 ?
C1B Cl2B . 1.629(14) ?
C1B Cl1B . 1.656(14) ?
C1B H1B1 . 0.99 ?
C1B H1B2 . 0.99 ?

loop_
_geom_hbond_atom_site_label_D
_geom_hbond_atom_site_label_H
_geom_hbond_atom_site_label_A
_geom_hbond_site_symmetry_A
_geom_hbond_distance_DH
_geom_hbond_distance_HA
_geom_hbond_distance_DA
_geom_hbond_angle_DHA
O2 H1 O1 2_556 1.11(11) 1.33(11) 2.432(7) 173(9)

loop_
_geom_torsion_atom_site_label_1
_geom_torsion_atom_site_label_2
_geom_torsion_atom_site_label_3
_geom_torsion_atom_site_label_4
_geom_torsion_site_symmetry_1
_geom_torsion_site_symmetry_2
_geom_torsion_site_symmetry_3
_geom_torsion_site_symmetry_4
_geom_torsion
_geom_torsion_publ_flag
Au1 S1 P2 O1 . . . . 76.2(3) ?
Au1 S1 P2 O2 . . . . -165.7(2) ?
Au1 S1 P2 C41 . . . . -47.6(2) ?
C31 P1 C11 C16 . . . . 97.8(6) ?
C21 P1 C11 C16 . . . . -150.0(6) ?
Au1 P1 C11 C16 . . . . -26.0(6) ?
C31 P1 C11 C12 . . . . -76.7(7) ?
C21 P1 C11 C12 . . . . 35.4(7) ?
Au1 P1 C11 C12 . . . . 159.5(5) ?
C16 C11 C12 C13 . . . . 0.2(11) ?
P1 C11 C12 C13 . . . . 174.7(6) ?
C11 C12 C13 C14 . . . . 0.2(12) ?
C12 C13 C14 C15 . . . . -1.9(12) ?
C13 C14 C15 C16 . . . . 3.2(12) ?
C14 C15 C16 C11 . . . . -2.9(13) ?
C12 C11 C16 C15 . . . . 1.2(11) ?
P1 C11 C16 C15 . . . . -173.5(7) ?
C31 P1 C21 C22 . . . . 150.7(6) ?
C11 P1 C21 C22 . . . . 39.8(7) ?
Au1 P1 C21 C22 . . . . -83.8(7) ?
C31 P1 C21 C26 . . . . -35.8(7) ?
C11 P1 C21 C26 . . . . -146.7(6) ?
Au1 P1 C21 C26 . . . . 89.7(6) ?
C26 C21 C22 C23 . . . . 2.1(12) ?
P1 C21 C22 C23 . . . . 175.7(7) ?
C21 C22 C23 C24 . . . . -1.4(13) ?
C22 C23 C24 C25 . . . . -0.7(13) ?
C23 C24 C25 C26 . . . . 2.0(13) ?
C24 C25 C26 C21 . . . . -1.3(12) ?
C22 C21 C26 C25 . . . . -0.8(11) ?
P1 C21 C26 C25 . . . . -174.4(6) ?
C21 P1 C31 C32 . . . . -43.7(8) ?
C11 P1 C31 C32 . . . . 68.3(7) ?
Au1 P1 C31 C32 . . . . -168.8(6) ?
C21 P1 C31 C36 . . . . 142.1(6) ?
C11 P1 C31 C36 . . . . -105.9(6) ?
Au1 P1 C31 C36 . . . . 17.0(7) ?
C36 C31 C32 C33 . . . . -2.8(12) ?
P1 C31 C32 C33 . . . . -176.9(6) ?
C31 C32 C33 C34 . . . . 2.4(13) ?
C32 C33 C34 C35 . . . . -1.7(13) ?
C33 C34 C35 C36 . . . . 1.3(14) ?
C34 C35 C36 C31 . . . . -1.6(13) ?
C32 C31 C36 C35 . . . . 2.4(12) ?
P1 C31 C36 C35 . . . . 176.8(7) ?
O1 P2 C41 C45 . . . . 170.2(6) ?
O2 P2 C41 C45 . . . . 51.3(7) ?
S1 P2 C41 C45 . . . . -64.2(7) ?
O1 P2 C41 C42 . . . . -9.0(8) ?
O2 P2 C41 C42 . . . . -127.9(6) ?
S1 P2 C41 C42 . . . . 116.6(6) ?
C45 C41 C42 C43 . . . . -0.2(8) ?
P2 C41 C42 C43 . . . . 179.1(6) ?
C41 C42 C43 C44 . . . . -0.1(8) ?
C42 C43 C44 C45 . . . . 0.3(8) ?
C42 C41 C45 C44 . . . . 0.4(8) ?
P2 C41 C45 C44 . . . . -178.9(5) ?
C43 C44 C45 C41 . . . . -0.4(8) ?
C55 C51 C52 C53 . . . . 2.3(10) ?
C51 C52 C53 C54 . . . . -1.9(10) ?
C52 C53 C54 C55 . . . . 0.7(10) ?
C52 C51 C55 C54 . . . . -1.9(9) ?
C53 C54 C55 C51 . . . . 0.7(10) ?
